data_1575726
loop_
_publ_author_name
'Semyonov, Oleg'
'Antonkin, Nikita S.'
'Radzhabov, Amirbek D.'
'Pizzi, Andrea'
'Lo Iacono, Cristina'
'Guselnikova, Olga'
'Burguera, Sergi'
'Frontera, Antonio'
'Resnati, Giuseppe'
'Postnikov, Pavel S.'

_publ_section_title
;
 Matere bond identification in non-crystalline materials by using X-ray
 photoelectron spectroscopy.
;
_journal_issue 40
_journal_name_full 'Chemical science'
_journal_page_first 18928
_journal_page_last 18935
_journal_paper_doi 10.1039/d5sc04587h
_journal_volume 16
_journal_year 2025
_chemical_formula_sum 'C10 H9 N2 O4 Re'
_chemical_formula_weight 407.39
_space_group_crystal_system triclinic
_space_group_IT_number 2
_space_group_name_Hall '-P 1'
_space_group_name_H-M_alt 'P -1'
_atom_sites_solution_hydrogens geom
_audit_creation_method SHELXL-2018/3
_audit_update_record
;
2025-04-10 deposited with the CCDC.	2025-09-09 downloaded from the CCDC.
;
_cell_angle_alpha 107.303(2)
_cell_angle_beta 93.087(2)
_cell_angle_gamma 110.668(2)
_cell_formula_units_Z 2
_cell_length_a 7.6538(3)
_cell_length_b 8.5766(4)
_cell_length_c 9.7570(4)
_cell_measurement_reflns_used 9953
_cell_measurement_temperature 296(2)
_cell_measurement_theta_max 34.05
_cell_measurement_theta_min 2.70
_cell_volume 563.03(4)
_computing_structure_refinement 'SHELXL-2018/3 (Sheldrick, 2018)'
_diffrn_ambient_temperature 296(2)
_diffrn_measured_fraction_theta_full 0.993
_diffrn_measured_fraction_theta_max 0.890
_diffrn_measurement_device_type 'Bruker APEX-II CCD'
_diffrn_radiation_type MoK\a
_diffrn_radiation_wavelength 0.71073
_diffrn_reflns_av_R_equivalents 0.0276
_diffrn_reflns_av_unetI/netI 0.0230
_diffrn_reflns_Laue_measured_fraction_full 0.993
_diffrn_reflns_Laue_measured_fraction_max 0.890
_diffrn_reflns_limit_h_max 11
_diffrn_reflns_limit_h_min -11
_diffrn_reflns_limit_k_max 12
_diffrn_reflns_limit_k_min -13
_diffrn_reflns_limit_l_max 15
_diffrn_reflns_limit_l_min -13
_diffrn_reflns_number 13022
_diffrn_reflns_point_group_measured_fraction_full 0.993
_diffrn_reflns_point_group_measured_fraction_max 0.890
_diffrn_reflns_theta_full 25.242
_diffrn_reflns_theta_max 34.392
_diffrn_reflns_theta_min 2.856
_exptl_absorpt_coefficient_mu 10.795
_exptl_crystal_colour colourless
_exptl_crystal_density_diffrn 2.403
_exptl_crystal_description block
_exptl_crystal_F_000 380
_refine_diff_density_max 0.634
_refine_diff_density_min -1.841
_refine_diff_density_rms 0.137
_refine_ls_extinction_method none
_refine_ls_goodness_of_fit_ref 1.062
_refine_ls_hydrogen_treatment constr
_refine_ls_matrix_type full
_refine_ls_number_parameters 154
_refine_ls_number_reflns 4219
_refine_ls_number_restraints 0
_refine_ls_restrained_S_all 1.062
_refine_ls_R_factor_all 0.0224
_refine_ls_R_factor_gt 0.0203
_refine_ls_shift/su_max 0.131
_refine_ls_shift/su_mean 0.011
_refine_ls_structure_factor_coef Fsqd
_refine_ls_weighting_details 'w=1/[\s^2^(Fo^2^)+(0.0294P)^2^+0.1314P] where P=(Fo^2^+2Fc^2^)/3'
_refine_ls_weighting_scheme calc
_refine_ls_wR_factor_gt 0.0511
_refine_ls_wR_factor_ref 0.0522
_reflns_Friedel_coverage 0.000
_reflns_number_gt 3964
_reflns_number_total 4219
_reflns_threshold_expression 'I > 2\s(I)'
_cod_data_source_file d5sc04587h2.cif
_cod_data_source_block T3
_cod_depositor_comments 'Adding full bibliography for 1575726--1575728.cif.'
_cod_database_code 1575726
_shelx_shelxl_version_number 2018/3
_shelx_space_group_comment
;
The symmetry employed for this shelxl refinement is uniquely defined
by the following loop, which should always be used as a source of
symmetry information in preference to the above space-group names.
They are only intended as comments.
;

loop_
_space_group_symop_operation_xyz
'x, y, z'
'-x, -y, -z'

loop_
_atom_site_label
_atom_site_type_symbol
_atom_site_fract_x
_atom_site_fract_y
_atom_site_fract_z
_atom_site_U_iso_or_equiv
_atom_site_adp_type
_atom_site_occupancy
_atom_site_site_symmetry_order
_atom_site_calc_flag
_atom_site_refinement_flags_posn
_atom_site_refinement_flags_adp
_atom_site_refinement_flags_occupancy
_atom_site_disorder_assembly
_atom_site_disorder_group
Re1 Re 0.36725(2) 0.06099(2) 0.33539(2) 0.03109(4) Uani 1 1 d . . . . .
N1 N 0.8640(4) 0.7270(3) 1.1244(3) 0.0471(6) Uani 1 1 d . . . . .
C4 C 0.8197(4) 0.5446(4) 0.7292(3) 0.0440(6) Uani 1 1 d . . . . .
H4 H 0.719087 0.435002 0.701614 0.053 Uiso 1 1 calc R U . . .
C3 C 0.8999(5) 0.6114(5) 0.6245(3) 0.0505(7) Uani 1 1 d . . . . .
H3 H 0.851883 0.546929 0.526090 0.061 Uiso 1 1 calc R U . . .
O4 O 0.1848(4) -0.0039(5) 0.4239(3) 0.0821(10) Uani 1 1 d . . . . .
C5 C 0.8907(3) 0.6421(3) 0.8748(3) 0.0328(4) Uani 1 1 d . . . . .
N2 N 1.0376(3) 0.7997(3) 0.9099(2) 0.0337(4) Uani 1 1 d . . . . .
H2 H 1.081296 0.861084 1.000641 0.040 Uiso 1 1 calc R U . . .
C9 C 0.6720(5) 0.5282(6) 1.2330(5) 0.0557(9) Uani 1 1 d . . . . .
H9 H 0.624537 0.509741 1.315162 0.067 Uiso 1 1 calc R U . . .
C10 C 0.7932(5) 0.6937(5) 1.2393(4) 0.0569(8) Uani 1 1 d . . . . .
H10 H 0.827264 0.786472 1.327530 0.068 Uiso 1 1 calc R U . . .
C6 C 0.8136(3) 0.5935(3) 0.9981(3) 0.0339(4) Uani 1 1 d . . . . .
C2 C 1.0496(5) 0.7723(5) 0.6648(3) 0.0482(6) Uani 1 1 d . . . . .
H2A H 1.103435 0.817396 0.594521 0.058 Uiso 1 1 calc R U . . .
C1 C 1.1185(4) 0.8651(4) 0.8100(3) 0.0408(5) Uani 1 1 d . . . . .
H1 H 1.221273 0.973413 0.839294 0.049 Uiso 1 1 calc R U . . .
C7 C 0.6930(4) 0.4226(4) 0.9822(4) 0.0450(6) Uani 1 1 d . . . . .
H7 H 0.660264 0.331809 0.892794 0.054 Uiso 1 1 calc R U . . .
C8 C 0.6226(5) 0.3909(5) 1.1032(5) 0.0556(9) Uani 1 1 d . . . . .
H8 H 0.542330 0.277437 1.096597 0.067 Uiso 1 1 calc R U . . .
O2 O 0.2794(3) 0.0471(3) 0.1623(2) 0.0498(5) Uani 1 1 d . . . . .
O3 O 0.4891(5) -0.0749(4) 0.3189(3) 0.0823(10) Uani 1 1 d . . . . .
O1 O 0.5189(5) 0.2734(3) 0.4299(3) 0.0765(9) Uani 1 1 d . . . . .

loop_
_atom_site_aniso_label
_atom_site_aniso_U_11
_atom_site_aniso_U_22
_atom_site_aniso_U_33
_atom_site_aniso_U_23
_atom_site_aniso_U_13
_atom_site_aniso_U_12
Re1 0.03154(5) 0.02993(5) 0.02310(5) 0.00649(4) 0.00106(3) 0.00449(3)
N1 0.0540(13) 0.0407(11) 0.0310(11) 0.0108(9) 0.0080(10) 0.0014(10)
C4 0.0395(12) 0.0468(13) 0.0332(13) 0.0015(11) -0.0012(10) 0.0133(10)
C3 0.0526(16) 0.0694(19) 0.0243(12) 0.0052(12) 0.0014(11) 0.0270(14)
O4 0.0460(13) 0.138(3) 0.0484(15) 0.0441(18) 0.0111(11) 0.0093(15)
C5 0.0343(10) 0.0318(9) 0.0288(11) 0.0060(8) 0.0027(8) 0.0126(8)
N2 0.0386(10) 0.0330(9) 0.0248(9) 0.0073(7) 0.0013(7) 0.0114(7)
C9 0.0427(14) 0.075(2) 0.056(2) 0.0436(18) 0.0110(13) 0.0132(14)
C10 0.0571(17) 0.0646(19) 0.0346(15) 0.0171(14) 0.0104(13) 0.0065(15)
C6 0.0332(10) 0.0316(9) 0.0329(12) 0.0107(9) 0.0025(8) 0.0087(8)
C2 0.0571(16) 0.0666(18) 0.0330(14) 0.0232(13) 0.0152(12) 0.0314(15)
C1 0.0449(13) 0.0423(12) 0.0383(14) 0.0177(11) 0.0117(11) 0.0164(10)
C7 0.0459(13) 0.0327(11) 0.0511(17) 0.0143(11) 0.0044(12) 0.0096(10)
C8 0.0456(15) 0.0530(16) 0.077(3) 0.0418(19) 0.0122(15) 0.0128(13)
O2 0.0510(11) 0.0512(11) 0.0280(9) 0.0138(8) -0.0039(8) -0.0009(9)
O3 0.104(2) 0.086(2) 0.0598(18) 0.0001(15) -0.0068(16) 0.064(2)
O1 0.102(2) 0.0402(11) 0.0477(15) 0.0083(10) -0.0248(14) -0.0077(12)

loop_
_atom_type_symbol
_atom_type_description
_atom_type_scat_dispersion_real
_atom_type_scat_dispersion_imag
_atom_type_scat_source
C C 0.0033 0.0016 'International Tables Vol C Tables 4.2.6.8 and 6.1.1.4'
H H 0.0000 0.0000 'International Tables Vol C Tables 4.2.6.8 and 6.1.1.4'
N N 0.0061 0.0033 'International Tables Vol C Tables 4.2.6.8 and 6.1.1.4'
O O 0.0106 0.0060 'International Tables Vol C Tables 4.2.6.8 and 6.1.1.4'
Re Re -1.0185 7.2310 'International Tables Vol C Tables 4.2.6.8 and 6.1.1.4'

loop_
_geom_angle_atom_site_label_1
_geom_angle_atom_site_label_2
_geom_angle_atom_site_label_3
_geom_angle
_geom_angle_site_symmetry_1
_geom_angle_site_symmetry_3
_geom_angle_publ_flag
O4 Re1 O1 110.49(18) . . ?
O4 Re1 O3 109.49(19) . . ?
O1 Re1 O3 108.81(17) . . ?
O4 Re1 O2 109.62(12) . . ?
O1 Re1 O2 109.45(11) . . ?
O3 Re1 O2 108.96(14) . . ?
C6 N1 C10 118.1(3) . . ?
C5 C4 C3 119.3(3) . . ?
C5 C4 H4 120.3 . . ?
C3 C4 H4 120.3 . . ?
C2 C3 C4 120.5(3) . . ?
C2 C3 H3 119.8 . . ?
C4 C3 H3 119.8 . . ?
N2 C5 C4 118.4(2) . . ?
N2 C5 C6 116.0(2) . . ?
C4 C5 C6 125.5(2) . . ?
C1 N2 C5 123.1(2) . . ?
C1 N2 H2 118.5 . . ?
C5 N2 H2 118.5 . . ?
C8 C9 C10 118.6(3) . . ?
C8 C9 H9 120.7 . . ?
C10 C9 H9 120.7 . . ?
N1 C10 C9 123.0(4) . . ?
N1 C10 H10 118.5 . . ?
C9 C10 H10 118.5 . . ?
N1 C6 C7 122.8(3) . . ?
N1 C6 C5 115.0(2) . . ?
C7 C6 C5 122.2(2) . . ?
C1 C2 C3 118.9(3) . . ?
C1 C2 H2A 120.5 . . ?
C3 C2 H2A 120.5 . . ?
N2 C1 C2 119.8(3) . . ?
N2 C1 H1 120.1 . . ?
C2 C1 H1 120.1 . . ?
C8 C7 C6 118.1(3) . . ?
C8 C7 H7 121.0 . . ?
C6 C7 H7 121.0 . . ?
C9 C8 C7 119.5(3) . . ?
C9 C8 H8 120.3 . . ?
C7 C8 H8 120.3 . . ?

loop_
_geom_bond_atom_site_label_1
_geom_bond_atom_site_label_2
_geom_bond_distance
_geom_bond_site_symmetry_2
_geom_bond_publ_flag
Re1 O4 1.695(3) . ?
Re1 O1 1.706(2) . ?
Re1 O3 1.710(3) . ?
Re1 O2 1.738(2) . ?
N1 C6 1.333(4) . ?
N1 C10 1.334(4) . ?
C4 C5 1.380(4) . ?
C4 C3 1.385(5) . ?
C4 H4 0.9300 . ?
C3 C2 1.373(5) . ?
C3 H3 0.9300 . ?
C5 N2 1.349(3) . ?
C5 C6 1.473(4) . ?
N2 C1 1.339(3) . ?
N2 H2 0.8600 . ?
C9 C8 1.371(7) . ?
C9 C10 1.376(5) . ?
C9 H9 0.9300 . ?
C10 H10 0.9300 . ?
C6 C7 1.385(3) . ?
C2 C1 1.368(4) . ?
C2 H2A 0.9300 . ?
C1 H1 0.9300 . ?
C7 C8 1.384(5) . ?
C7 H7 0.9300 . ?
C8 H8 0.9300 . ?

loop_
_geom_torsion_atom_site_label_1
_geom_torsion_atom_site_label_2
_geom_torsion_atom_site_label_3
_geom_torsion_atom_site_label_4
_geom_torsion
_geom_torsion_site_symmetry_1
_geom_torsion_site_symmetry_2
_geom_torsion_site_symmetry_3
_geom_torsion_site_symmetry_4
_geom_torsion_publ_flag
C5 C4 C3 C2 0.7(5) . . . . ?
C3 C4 C5 N2 -0.5(4) . . . . ?
C3 C4 C5 C6 176.3(3) . . . . ?
C4 C5 N2 C1 -0.5(4) . . . . ?
C6 C5 N2 C1 -177.6(2) . . . . ?
C6 N1 C10 C9 0.3(6) . . . . ?
C8 C9 C10 N1 0.4(6) . . . . ?
C10 N1 C6 C7 -0.6(5) . . . . ?
C10 N1 C6 C5 177.4(3) . . . . ?
N2 C5 C6 N1 16.4(3) . . . . ?
C4 C5 C6 N1 -160.4(3) . . . . ?
N2 C5 C6 C7 -165.6(3) . . . . ?
C4 C5 C6 C7 17.6(4) . . . . ?
C4 C3 C2 C1 0.1(5) . . . . ?
C5 N2 C1 C2 1.3(4) . . . . ?
C3 C2 C1 N2 -1.1(5) . . . . ?
N1 C6 C7 C8 0.1(4) . . . . ?
C5 C6 C7 C8 -177.8(3) . . . . ?
C10 C9 C8 C7 -1.0(6) . . . . ?
C6 C7 C8 C9 0.7(5) . . . . ?
